data_7712638
loop_
_publ_author_name
'Karmakar, Himadri'
'Kumar, Ravi'
'Sharma, Jyoti'
'Bag, Jayanta'
'Pal, Kuntal'
'Panda, Tarun K.'
'Chandrasekhar, Vadapalli'

_publ_section_title
;
 N^N <i>vs.</i> N^E (E = S or Se) coordination behavior of
 imino-phosphanamidinate chalcogenide ligands towards aluminum alkyls:
 efficient hydroboration catalysis of nitriles, alkynes, and alkenes.
;
_journal_name_full 'Dalton transactions (Cambridge, England : 2003)'
_journal_paper_doi 10.1039/d3dt00038a
_journal_year 2023
_chemical_formula_moiety 'C45 H59 N4 P S, 0.25[C6H14], 0.25[C6H14], 0.5[C7H8]'
_chemical_formula_sum 'C51.5 H70 N4 P S'
_chemical_formula_weight 808.14
_space_group_crystal_system orthorhombic
_space_group_IT_number 61
_space_group_name_Hall '-P 2ac 2ab'
_space_group_name_H-M_alt 'P b c a'
_atom_sites_solution_hydrogens geom
_audit_creation_date 2023-02-16
_audit_creation_method
;
Olex2 1.5-dev
(compiled 2023.02.15 svn.rb8c1d4dc for OlexSys, GUI svn.r6444)
;
_audit_update_record
;
2023-02-17 deposited with the CCDC.	2023-02-20 downloaded from the CCDC.
;
_cell_angle_alpha 90
_cell_angle_beta 90
_cell_angle_gamma 90
_cell_formula_units_Z 8
_cell_length_a 16.2250(6)
_cell_length_b 24.0393(10)
_cell_length_c 25.4474(10)
_cell_measurement_reflns_used 24701
_cell_measurement_temperature 293(2)
_cell_measurement_theta_max 26.9650
_cell_measurement_theta_min 2.8450
_cell_volume 9925.4(7)
_computing_cell_refinement 'CrysAlisPro 1.171.39.29d (Rigaku OD, 2017)'
_computing_data_collection 'CrysAlisPro 1.171.39.29d (Rigaku OD, 2017)'
_computing_data_reduction 'CrysAlisPro 1.171.39.29d (Rigaku OD, 2017)'
_computing_molecular_graphics 'Olex2 1.5-dev (Dolomanov et al., 2009)'
_computing_publication_material 'Olex2 1.5-dev (Dolomanov et al., 2009)'
_computing_structure_refinement 'SHELXL 2018/3 (Sheldrick, 2015)'
_computing_structure_solution 'olex2.solve 1.3 (Bourhis et al., 2015)'
_diffrn_ambient_temperature 293(2)
_diffrn_measured_fraction_theta_full 0.997
_diffrn_measured_fraction_theta_max 0.997
_diffrn_measurement_device_type 'Enhance (Mo) X-ray Source'
_diffrn_radiation_type MoK\a
_diffrn_radiation_wavelength 0.71073
_diffrn_reflns_av_R_equivalents 0.0641
_diffrn_reflns_av_unetI/netI 0.0298
_diffrn_reflns_Laue_measured_fraction_full 0.997
_diffrn_reflns_Laue_measured_fraction_max 0.997
_diffrn_reflns_limit_h_max 20
_diffrn_reflns_limit_h_min -19
_diffrn_reflns_limit_k_max 30
_diffrn_reflns_limit_k_min -24
_diffrn_reflns_limit_l_max 31
_diffrn_reflns_limit_l_min -31
_diffrn_reflns_number 133079
_diffrn_reflns_point_group_measured_fraction_full 0.997
_diffrn_reflns_point_group_measured_fraction_max 0.997
_diffrn_reflns_theta_full 25.242
_diffrn_reflns_theta_max 26.500
_diffrn_reflns_theta_min 2.650
_exptl_absorpt_coefficient_mu 0.134
_exptl_absorpt_correction_T_max 1.00000
_exptl_absorpt_correction_T_min 0.06282
_exptl_absorpt_correction_type multi-scan
_exptl_absorpt_process_details
;
SADABS-2016/2 (Bruker,2016/2) was used for absorption correction.
;
_exptl_crystal_colour colorless
_exptl_crystal_density_diffrn 1.082
_exptl_crystal_description block
_exptl_crystal_F_000 3504
_exptl_crystal_size_max 0.23
_exptl_crystal_size_mid 0.19
_exptl_crystal_size_min 0.15
_refine_diff_density_max 0.235
_refine_diff_density_min -0.186
_refine_diff_density_rms 0.031
_refine_ls_extinction_method none
_refine_ls_goodness_of_fit_ref 1.014
_refine_ls_hydrogen_treatment constr
_refine_ls_matrix_type full
_refine_ls_number_parameters 585
_refine_ls_number_reflns 10252
_refine_ls_number_restraints 31
_refine_ls_restrained_S_all 1.014
_refine_ls_R_factor_all 0.0802
_refine_ls_R_factor_gt 0.0566
_refine_ls_shift/su_max 0.001
_refine_ls_shift/su_mean 0.000
_refine_ls_structure_factor_coef Fsqd
_refine_ls_weighting_details 'w=1/[\s^2^(Fo^2^)+(0.0897P)^2^+1.8626P] where P=(Fo^2^+2Fc^2^)/3'
_refine_ls_weighting_scheme calc
_refine_ls_wR_factor_gt 0.1536
_refine_ls_wR_factor_ref 0.1659
_reflns_Friedel_coverage 0.000
_reflns_number_gt 7253
_reflns_number_total 10252
_reflns_threshold_expression 'I > 2\s(I)'
_cod_data_source_file d3dt00038a2.cif
_cod_data_source_block 2a
_cod_original_formula_sum 'C51.50 H70 N4 P S'
_cod_database_code 7712638
_shelx_shelxl_version_number 2018/3
_shelx_space_group_comment
;
The symmetry employed for this shelxl refinement is uniquely defined
by the following loop, which should always be used as a source of
symmetry information in preference to the above space-group names.
They are only intended as comments.
;
_olex2_refinement_description
;
1. Fixed Uiso
 At 1.2 times of:
  All C(H) groups, All N(H,H) groups
 At 1.5 times of:
  All C(H,H,H) groups
2. Restrained distances
 N1-C1 \\sim N1-C1A
 with sigma of 0.02
 C1-C2 \\sim C1A-C2A
 with sigma of 0.02
 C1-C6 \\sim C1A-C6A
 with sigma of 0.02
 C2-C3 \\sim C2A-C3A
 with sigma of 0.02
 C2-C7 \\sim C2A-C7A
 with sigma of 0.02
 C3-C4 \\sim C3A-C4A
 with sigma of 0.02
 C2-C4 \\sim C2A-C4A
 with sigma of 0.04
 C4-C5 \\sim C4A-C5A
 with sigma of 0.02
 C2-C9 \\sim C2A-C9A
 with sigma of 0.04
 C3-C7 \\sim C3A-C7A
 with sigma of 0.04
 C5-C6 \\sim C5A-C6A
 with sigma of 0.02
 C6-C10 \\sim C6A-C10A
 with sigma of 0.02
 C6-C11 \\sim C6A-C11A
 with sigma of 0.04
 C7-C8 \\sim C7A-C8A
 with sigma of 0.02
 C7-C9 \\sim C7A-C9A
 with sigma of 0.02
 C11-C12 \\sim C11A-C12A
 with sigma of 0.04
 C2-C6 \\sim C2A-C6A
 with sigma of 0.04
 C2-C8 \\sim C2A-C8A
 with sigma of 0.04
 C3-C5 \\sim C3A-C5A
 with sigma of 0.04
 C10-C11 \\sim C10A-C11A
 with sigma of 0.02
 C4-C6 \\sim C4A-C6A
 with sigma of 0.04
 C10-C12 \\sim C10A-C12A
 with sigma of 0.02
 C5-C10 \\sim C5A-C10A
 with sigma of 0.04
 C6-C12 \\sim C6A-C12A
 with sigma of 0.04
 N1-C2 \\sim N1-C2A
 with sigma of 0.04
 C8-C9 \\sim C8A-C9A
 with sigma of 0.04
 N1-C6 \\sim N1-C6A
 with sigma of 0.04
 C1-C3 \\sim C1A-C3A
 with sigma of 0.04
 C1-C5 \\sim C1A-C5A
 with sigma of 0.04
 C1-C7 \\sim C1A-C7A
 with sigma of 0.04
 C1-C10 \\sim C1A-C10A
 with sigma of 0.04
3. Others
 Sof(H1B)=Sof(C1A)=Sof(C6A)=Sof(C5A)=Sof(H5A)=Sof(C4A)=Sof(H4A)=Sof(C3A)=
 Sof(H3A)=Sof(C2A)=Sof(C7A)=Sof(H7A)=Sof(C9A)=Sof(H9AA)=Sof(H9AB)=Sof(H9AC)=
 Sof(C8A)=Sof(H8AA)=Sof(H8AB)=Sof(H8AC)=Sof(C10A)=Sof(H10A)=Sof(C12A)=Sof(H12D)=
 Sof(H12E)=Sof(H12F)=Sof(C11A)=Sof(H11D)=Sof(H11E)=Sof(H11F)=1-FVAR(1)
 Sof(H1A)=Sof(C1)=Sof(C2)=Sof(C3)=Sof(H3)=Sof(C4)=Sof(H4)=Sof(C5)=Sof(H5)=
 Sof(C6)=Sof(C7)=Sof(H7)=Sof(C8)=Sof(H8A)=Sof(H8B)=Sof(H8C)=Sof(C9)=Sof(H9A)=
 Sof(H9B)=Sof(H9C)=Sof(C10)=Sof(H10)=Sof(C11)=Sof(H11A)=Sof(H11B)=Sof(H11C)=
 Sof(C12)=Sof(H12A)=Sof(H12B)=Sof(H12C)=FVAR(1)
4.a Ternary CH refined with riding coordinates:
 C7(H7), C10(H10), C22(H22), C25(H25), C34(H34), C37(H37), C7A(H7A), C10A(H10A)
4.b Aromatic/amide H refined with riding coordinates:
 N1(H1A), N1(H1B), C3(H3), C4(H4), C5(H5), C14(H14), C15(H15), C18(H18),
 C19(H19), C20(H20), C30(H30), C31(H31), C32(H32), C41(H41), C42(H42), C43(H43),
  C44(H44), C45(H45), C5A(H5A), C4A(H4A), C3A(H3A)
4.c Idealised Me refined as rotating group:
 C8(H8A,H8B,H8C), C9(H9A,H9B,H9C), C11(H11A,H11B,H11C), C12(H12A,H12B,H12C),
 C23(H23A,H23B,H23C), C24(H24A,H24B,H24C), C26(H26A,H26B,H26C), C27(H27A,H27B,
 H27C), C35(H35A,H35B,H35C), C36(H36A,H36B,H36C), C38(H38A,H38B,H38C), C39(H39A,
 H39B,H39C), C9A(H9AA,H9AB,H9AC), C8A(H8AA,H8AB,H8AC), C12A(H12D,H12E,H12F),
 C11A(H11D,H11E,H11F)
;
_platon_squeeze_special_details
;
A solvent mask was calculated and 360 electrons were 
found in a volume of 1742\%A^3^ in 2 voids per unit cell. 
This is consistent with the presence of 0.5[C6H14] and 0.5[C7H8] per Formula Unit 
which account for 400 electrons per unit cell.
;
_platon_squeeze_void_probe_radius 1.20
_olex2_submission_special_instructions 'No special instructions were received'

loop_
_space_group_symop_operation_xyz
'x, y, z'
'-x+1/2, -y, z+1/2'
'-x, y+1/2, -z+1/2'
'x+1/2, -y+1/2, -z'
'-x, -y, -z'
'x-1/2, y, -z-1/2'
'x, -y-1/2, z-1/2'
'-x-1/2, y-1/2, z'

loop_
_atom_site_label
_atom_site_type_symbol
_atom_site_fract_x
_atom_site_fract_y
_atom_site_fract_z
_atom_site_U_iso_or_equiv
_atom_site_adp_type
_atom_site_occupancy
_atom_site_site_symmetry_order
_atom_site_calc_flag
_atom_site_refinement_flags_posn
_atom_site_refinement_flags_adp
_atom_site_refinement_flags_occupancy
_atom_site_disorder_assembly
_atom_site_disorder_group
P1 P 0.24159(3) 0.41202(2) 0.35143(2) 0.04470(14) Uani 1 1 d . . . . .
S1 S 0.19446(4) 0.36219(2) 0.29867(2) 0.06648(18) Uani 1 1 d . . . . .
N1 N 0.24060(10) 0.38762(7) 0.41356(6) 0.0557(4) Uani 1 1 d D . . . .
H1A H 0.283198 0.369806 0.424575 0.067 Uiso 0.49(2) 1 calc R U P A 1
H1B H 0.286671 0.379641 0.428479 0.067 Uiso 0.51(2) 1 calc R U P A 2
N2 N 0.33390(9) 0.43232(6) 0.34233(6) 0.0488(4) Uani 1 1 d . . . . .
N3 N 0.43874(10) 0.36617(6) 0.31779(6) 0.0540(4) Uani 1 1 d . . . . .
N4 N 0.43446(9) 0.44478(6) 0.27649(6) 0.0499(4) Uani 1 1 d . . . . .
C1 C 0.1726(9) 0.3949(7) 0.4492(7) 0.060(3) Uani 0.49(2) 1 d D . P A 1
C2 C 0.1634(7) 0.4418(6) 0.4805(4) 0.063(3) Uani 0.49(2) 1 d D . P A 1
C3 C 0.0940(8) 0.4450(9) 0.5123(5) 0.109(4) Uani 0.49(2) 1 d D . P A 1
H3 H 0.086713 0.476106 0.533579 0.131 Uiso 0.49(2) 1 calc R U P A 1
C4 C 0.0366(8) 0.4042(11) 0.5133(8) 0.133(6) Uani 0.49(2) 1 d D . P A 1
H4 H -0.011267 0.408798 0.532921 0.160 Uiso 0.49(2) 1 calc R U P A 1
C5 C 0.0487(8) 0.3565(8) 0.4857(7) 0.117(6) Uani 0.49(2) 1 d D . P A 1
H5 H 0.010920 0.327533 0.488350 0.141 Uiso 0.49(2) 1 calc R U P A 1
C6 C 0.1174(7) 0.3509(7) 0.4535(6) 0.088(3) Uani 0.49(2) 1 d D . P A 1
C7 C 0.2288(9) 0.4866(6) 0.4822(6) 0.077(3) Uani 0.49(2) 1 d D . P A 1
H7 H 0.263606 0.482792 0.450893 0.093 Uiso 0.49(2) 1 calc R U P A 1
C8 C 0.1949(10) 0.5464(6) 0.4840(7) 0.122(4) Uani 0.49(2) 1 d D . P A 1
H8A H 0.154517 0.551204 0.456737 0.183 Uiso 0.49(2) 1 calc R U P A 1
H8B H 0.239190 0.572309 0.478717 0.183 Uiso 0.49(2) 1 calc R U P A 1
H8C H 0.169785 0.553090 0.517542 0.183 Uiso 0.49(2) 1 calc R U P A 1
C9 C 0.2834(11) 0.4774(8) 0.5318(7) 0.127(5) Uani 0.49(2) 1 d D . P A 1
H9A H 0.251463 0.484638 0.562777 0.190 Uiso 0.49(2) 1 calc R U P A 1
H9B H 0.329705 0.502207 0.530668 0.190 Uiso 0.49(2) 1 calc R U P A 1
H9C H 0.302663 0.439628 0.532420 0.190 Uiso 0.49(2) 1 calc R U P A 1
C10 C 0.1312(7) 0.2958(6) 0.4247(6) 0.102(4) Uani 0.49(2) 1 d D . P A 1
H10 H 0.176713 0.301606 0.399922 0.122 Uiso 0.49(2) 1 calc R U P A 1
C11 C 0.1594(14) 0.2500(6) 0.4642(7) 0.147(5) Uani 0.49(2) 1 d D . P A 1
H11A H 0.202075 0.264630 0.486342 0.220 Uiso 0.49(2) 1 calc R U P A 1
H11B H 0.180053 0.218532 0.445091 0.220 Uiso 0.49(2) 1 calc R U P A 1
H11C H 0.113372 0.238796 0.485354 0.220 Uiso 0.49(2) 1 calc R U P A 1
C12 C 0.0568(11) 0.2765(9) 0.3925(10) 0.190(8) Uani 0.49(2) 1 d D . P A 1
H12A H 0.014106 0.263954 0.415822 0.286 Uiso 0.49(2) 1 calc R U P A 1
H12B H 0.072924 0.246467 0.369823 0.286 Uiso 0.49(2) 1 calc R U P A 1
H12C H 0.036559 0.306853 0.371687 0.286 Uiso 0.49(2) 1 calc R U P A 1
C13 C 0.39484(11) 0.41436(7) 0.31409(6) 0.0444(4) Uani 1 1 d . . . . .
C14 C 0.50558(14) 0.36872(9) 0.28376(8) 0.0672(6) Uani 1 1 d . . . . .
H14 H 0.545539 0.341344 0.279523 0.081 Uiso 1 1 calc R U . . .
C15 C 0.50272(13) 0.41657(9) 0.25848(8) 0.0636(5) Uani 1 1 d . . . . .
H15 H 0.539849 0.428947 0.233211 0.076 Uiso 1 1 calc R U . . .
C16 C 0.42522(13) 0.32513(8) 0.35822(8) 0.0591(5) Uani 1 1 d . . . . .
C17 C 0.45407(14) 0.33747(9) 0.40860(9) 0.0663(6) Uani 1 1 d . . . . .
C18 C 0.43764(17) 0.29856(12) 0.44785(11) 0.0893(8) Uani 1 1 d . . . . .
H18 H 0.454372 0.305589 0.482164 0.107 Uiso 1 1 calc R U . . .
C19 C 0.3969(2) 0.24982(13) 0.43633(14) 0.1046(10) Uani 1 1 d . . . . .
H19 H 0.386275 0.224378 0.463004 0.126 Uiso 1 1 calc R U . . .
C20 C 0.37190(19) 0.23834(11) 0.38618(14) 0.0988(9) Uani 1 1 d . . . . .
H20 H 0.344977 0.204966 0.379309 0.119 Uiso 1 1 calc R U . . .
C21 C 0.38583(16) 0.27543(9) 0.34528(10) 0.0760(7) Uani 1 1 d . . . . .
C22 C 0.50346(16) 0.38911(10) 0.42098(9) 0.0787(7) Uani 1 1 d . . . . .
H22 H 0.506621 0.411133 0.388640 0.094 Uiso 1 1 calc R U . . .
C23 C 0.4630(2) 0.42479(16) 0.46188(16) 0.1375(14) Uani 1 1 d . . . . .
H23A H 0.407789 0.433422 0.451078 0.206 Uiso 1 1 calc R U . . .
H23B H 0.493768 0.458622 0.466020 0.206 Uiso 1 1 calc R U . . .
H23C H 0.461608 0.405156 0.494720 0.206 Uiso 1 1 calc R U . . .
C24 C 0.5912(2) 0.37438(16) 0.43661(17) 0.1290(12) Uani 1 1 d . . . . .
H24A H 0.590603 0.354762 0.469466 0.193 Uiso 1 1 calc R U . . .
H24B H 0.622973 0.407843 0.440229 0.193 Uiso 1 1 calc R U . . .
H24C H 0.615366 0.351246 0.410012 0.193 Uiso 1 1 calc R U . . .
C25 C 0.36126(19) 0.26096(10) 0.28962(12) 0.0973(9) Uani 1 1 d . . . . .
H25 H 0.351763 0.295919 0.270755 0.117 Uiso 1 1 calc R U . . .
C26 C 0.2819(2) 0.22645(11) 0.28609(17) 0.1354(14) Uani 1 1 d . . . . .
H26A H 0.292083 0.189623 0.299139 0.203 Uiso 1 1 calc R U . . .
H26B H 0.264263 0.224389 0.250130 0.203 Uiso 1 1 calc R U . . .
H26C H 0.239588 0.243766 0.306809 0.203 Uiso 1 1 calc R U . . .
C27 C 0.4323(3) 0.23030(14) 0.26181(15) 0.1397(15) Uani 1 1 d . . . . .
H27A H 0.481083 0.252885 0.262875 0.210 Uiso 1 1 calc R U . . .
H27B H 0.417453 0.223273 0.225906 0.210 Uiso 1 1 calc R U . . .
H27C H 0.442695 0.195632 0.279332 0.210 Uiso 1 1 calc R U . . .
C28 C 0.40574(12) 0.49819(8) 0.25821(8) 0.0580(5) Uani 1 1 d . . . . .
C29 C 0.34672(13) 0.49884(10) 0.21832(9) 0.0697(6) Uani 1 1 d . . . . .
C30 C 0.32078(17) 0.55114(13) 0.20145(12) 0.0946(9) Uani 1 1 d . . . . .
H30 H 0.282322 0.553700 0.174455 0.113 Uiso 1 1 calc R U . . .
C31 C 0.3507(2) 0.59876(13) 0.22376(15) 0.1062(11) Uani 1 1 d . . . . .
H31 H 0.331992 0.633065 0.211797 0.127 Uiso 1 1 calc R U . . .
C32 C 0.4077(2) 0.59688(11) 0.26338(13) 0.0953(9) Uani 1 1 d . . . . .
H32 H 0.426771 0.629870 0.278098 0.114 Uiso 1 1 calc R U . . .
C33 C 0.43768(15) 0.54593(9) 0.28204(10) 0.0715(6) Uani 1 1 d . . . . .
C34 C 0.31255(15) 0.44624(12) 0.19429(10) 0.0818(7) Uani 1 1 d . . . . .
H34 H 0.318288 0.416569 0.220443 0.098 Uiso 1 1 calc R U . . .
C35 C 0.22069(18) 0.45097(16) 0.18069(14) 0.1212(12) Uani 1 1 d . . . . .
H35A H 0.191102 0.465006 0.210546 0.182 Uiso 1 1 calc R U . . .
H35B H 0.199680 0.414945 0.171446 0.182 Uiso 1 1 calc R U . . .
H35C H 0.213818 0.475927 0.151564 0.182 Uiso 1 1 calc R U . . .
C36 C 0.3622(2) 0.42908(17) 0.14604(12) 0.1178(11) Uani 1 1 d . . . . .
H36A H 0.363227 0.459190 0.121271 0.177 Uiso 1 1 calc R U . . .
H36B H 0.337203 0.397084 0.130087 0.177 Uiso 1 1 calc R U . . .
H36C H 0.417578 0.420168 0.156419 0.177 Uiso 1 1 calc R U . . .
C37 C 0.50010(18) 0.54405(10) 0.32620(11) 0.0861(7) Uani 1 1 d . . . . .
H37 H 0.518192 0.505350 0.329839 0.103 Uiso 1 1 calc R U . . .
C38 C 0.4607(3) 0.5611(2) 0.37807(14) 0.1522(16) Uani 1 1 d . . . . .
H38A H 0.441895 0.598862 0.375696 0.228 Uiso 1 1 calc R U . . .
H38B H 0.500593 0.558012 0.405783 0.228 Uiso 1 1 calc R U . . .
H38C H 0.414814 0.537117 0.385429 0.228 Uiso 1 1 calc R U . . .
C39 C 0.5765(2) 0.57912(16) 0.31511(17) 0.1339(13) Uani 1 1 d . . . . .
H39A H 0.601562 0.566908 0.282960 0.201 Uiso 1 1 calc R U . . .
H39B H 0.614976 0.575044 0.343482 0.201 Uiso 1 1 calc R U . . .
H39C H 0.560885 0.617504 0.311909 0.201 Uiso 1 1 calc R U . . .
C40 C 0.18063(12) 0.47522(7) 0.35351(7) 0.0515(4) Uani 1 1 d . . . . .
C41 C 0.21742(17) 0.52545(9) 0.34284(11) 0.0838(8) Uani 1 1 d . . . . .
H41 H 0.274055 0.527216 0.337442 0.101 Uiso 1 1 calc R U . . .
C42 C 0.1705(2) 0.57341(11) 0.34011(16) 0.1182(12) Uani 1 1 d . . . . .
H42 H 0.195878 0.607216 0.332796 0.142 Uiso 1 1 calc R U . . .
C43 C 0.0873(2) 0.57170(12) 0.34802(13) 0.1025(10) Uani 1 1 d . . . . .
H43 H 0.056163 0.604117 0.345893 0.123 Uiso 1 1 calc R U . . .
C44 C 0.05014(15) 0.52238(11) 0.35901(10) 0.0780(7) Uani 1 1 d . . . . .
H44 H -0.006397 0.521173 0.364917 0.094 Uiso 1 1 calc R U . . .
C45 C 0.09593(13) 0.47408(9) 0.36145(8) 0.0600(5) Uani 1 1 d . . . . .
H45 H 0.069846 0.440449 0.368478 0.072 Uiso 1 1 calc R U . . .
C1A C 0.1649(9) 0.3797(6) 0.4426(7) 0.060(3) Uani 0.51(2) 1 d D . P A 2
C6A C 0.1138(6) 0.3338(5) 0.4376(5) 0.068(3) Uani 0.51(2) 1 d D . P A 2
C5A C 0.0397(8) 0.3337(6) 0.4655(7) 0.113(4) Uani 0.51(2) 1 d D . P A 2
H5A H 0.004049 0.303496 0.462867 0.135 Uiso 0.51(2) 1 calc R U P A 2
C4A C 0.0196(12) 0.3774(7) 0.4964(10) 0.136(7) Uani 0.51(2) 1 d D . P A 2
H4A H -0.030368 0.376768 0.514249 0.163 Uiso 0.51(2) 1 calc R U P A 2
C3A C 0.0692(11) 0.4217(6) 0.5022(7) 0.114(5) Uani 0.51(2) 1 d D . P A 2
H3A H 0.052997 0.451471 0.523160 0.137 Uiso 0.51(2) 1 calc R U P A 2
C2A C 0.1448(9) 0.4226(7) 0.4767(6) 0.077(3) Uani 0.51(2) 1 d D . P A 2
C7A C 0.2040(9) 0.4698(5) 0.4865(4) 0.080(4) Uani 0.51(2) 1 d D . P A 2
H7A H 0.240917 0.470924 0.456010 0.096 Uiso 0.51(2) 1 calc R U P A 2
C9A C 0.2591(13) 0.4566(8) 0.5349(6) 0.137(6) Uani 0.51(2) 1 d D . P A 2
H9AA H 0.225055 0.451962 0.565416 0.206 Uiso 0.51(2) 1 calc R U P A 2
H9AB H 0.296914 0.486743 0.540589 0.206 Uiso 0.51(2) 1 calc R U P A 2
H9AC H 0.289483 0.422982 0.528562 0.206 Uiso 0.51(2) 1 calc R U P A 2
C8A C 0.1659(12) 0.5279(6) 0.4911(6) 0.119(4) Uani 0.51(2) 1 d D . P A 2
H8AA H 0.128253 0.533832 0.462481 0.178 Uiso 0.51(2) 1 calc R U P A 2
H8AB H 0.208715 0.555444 0.489801 0.178 Uiso 0.51(2) 1 calc R U P A 2
H8AC H 0.136761 0.530950 0.523786 0.178 Uiso 0.51(2) 1 calc R U P A 2
C10A C 0.1345(7) 0.2831(4) 0.4038(5) 0.088(3) Uani 0.51(2) 1 d D . P A 2
H10A H 0.183420 0.292220 0.382925 0.105 Uiso 0.51(2) 1 calc R U P A 2
C12A C 0.0669(9) 0.2644(7) 0.3657(7) 0.144(5) Uani 0.51(2) 1 d D . P A 2
H12D H 0.020910 0.250216 0.385302 0.215 Uiso 0.51(2) 1 calc R U P A 2
H12E H 0.088029 0.235826 0.343124 0.215 Uiso 0.51(2) 1 calc R U P A 2
H12F H 0.049377 0.295563 0.344922 0.215 Uiso 0.51(2) 1 calc R U P A 2
C11A C 0.1576(13) 0.2336(6) 0.4408(7) 0.139(5) Uani 0.51(2) 1 d D . P A 2
H11D H 0.204937 0.243434 0.461402 0.208 Uiso 0.51(2) 1 calc R U P A 2
H11E H 0.169841 0.201304 0.420045 0.208 Uiso 0.51(2) 1 calc R U P A 2
H11F H 0.112046 0.225659 0.463724 0.208 Uiso 0.51(2) 1 calc R U P A 2

loop_
_atom_site_aniso_label
_atom_site_aniso_U_11
_atom_site_aniso_U_22
_atom_site_aniso_U_33
_atom_site_aniso_U_23
_atom_site_aniso_U_13
_atom_site_aniso_U_12
P1 0.0482(3) 0.0427(2) 0.0432(2) 0.00493(18) 0.00248(19) 0.00283(19)
S1 0.0716(4) 0.0591(3) 0.0687(3) -0.0102(2) -0.0140(3) 0.0028(3)
N1 0.0498(9) 0.0664(10) 0.0509(9) 0.0157(7) 0.0036(7) 0.0032(8)
N2 0.0512(9) 0.0440(8) 0.0512(8) 0.0009(6) 0.0082(7) 0.0027(7)
N3 0.0643(10) 0.0497(8) 0.0480(9) 0.0010(6) 0.0024(7) 0.0142(7)
N4 0.0490(9) 0.0571(9) 0.0436(8) 0.0067(6) 0.0064(7) 0.0058(7)
C1 0.052(4) 0.069(7) 0.057(5) 0.012(5) 0.003(4) -0.004(4)
C2 0.061(6) 0.078(9) 0.050(4) 0.003(6) 0.017(4) -0.006(5)
C3 0.089(6) 0.163(12) 0.075(5) -0.002(6) 0.027(5) 0.018(6)
C4 0.085(7) 0.184(19) 0.131(11) 0.023(10) 0.064(6) 0.012(9)
C5 0.081(6) 0.124(16) 0.147(14) 0.019(10) 0.050(7) -0.027(8)
C6 0.083(5) 0.100(8) 0.080(8) 0.008(5) 0.011(5) -0.017(5)
C7 0.079(5) 0.088(7) 0.065(6) -0.023(5) 0.003(4) -0.013(5)
C8 0.136(9) 0.095(7) 0.136(9) -0.031(7) -0.001(8) 0.016(6)
C9 0.120(8) 0.146(12) 0.114(8) -0.049(8) -0.039(6) 0.022(8)
C10 0.110(7) 0.106(8) 0.089(8) -0.002(6) 0.029(5) -0.062(7)
C11 0.204(11) 0.076(7) 0.160(12) 0.028(7) 0.050(11) -0.019(7)
C12 0.163(12) 0.210(15) 0.198(17) -0.030(12) -0.017(12) -0.120(11)
C13 0.0486(10) 0.0447(9) 0.0399(9) -0.0015(7) -0.0029(8) 0.0018(8)
C14 0.0678(14) 0.0757(14) 0.0583(12) -0.0032(10) 0.0107(10) 0.0237(11)
C15 0.0577(12) 0.0806(14) 0.0526(12) 0.0025(10) 0.0130(9) 0.0106(10)
C16 0.0658(13) 0.0482(10) 0.0633(12) 0.0069(9) -0.0023(10) 0.0151(9)
C17 0.0721(14) 0.0654(12) 0.0615(13) 0.0116(10) -0.0053(11) 0.0163(11)
C18 0.0986(19) 0.0958(19) 0.0735(16) 0.0298(14) -0.0083(14) 0.0142(16)
C19 0.112(2) 0.0876(19) 0.114(2) 0.0546(18) -0.0045(19) 0.0011(17)
C20 0.108(2) 0.0578(14) 0.131(3) 0.0278(15) -0.0210(19) -0.0002(13)
C21 0.0909(17) 0.0457(11) 0.0914(17) 0.0050(11) -0.0130(13) 0.0170(11)
C22 0.0983(18) 0.0789(15) 0.0588(13) 0.0030(11) -0.0219(12) 0.0020(13)
C23 0.129(3) 0.143(3) 0.140(3) -0.070(3) -0.015(2) -0.004(2)
C24 0.084(2) 0.128(3) 0.175(4) 0.019(2) -0.009(2) -0.0102(19)
C25 0.133(2) 0.0515(13) 0.107(2) -0.0154(13) -0.0325(18) 0.0163(14)
C26 0.173(3) 0.0552(15) 0.178(4) -0.0127(18) -0.062(3) -0.0109(19)
C27 0.188(4) 0.104(2) 0.127(3) -0.046(2) -0.025(3) 0.053(2)
C28 0.0548(11) 0.0632(12) 0.0559(11) 0.0210(9) 0.0146(9) 0.0057(10)
C29 0.0557(12) 0.0893(16) 0.0640(13) 0.0323(12) 0.0110(10) 0.0076(12)
C30 0.0753(17) 0.109(2) 0.100(2) 0.0547(18) 0.0053(14) 0.0160(16)
C31 0.098(2) 0.084(2) 0.137(3) 0.0548(19) 0.022(2) 0.0246(17)
C32 0.110(2) 0.0651(15) 0.111(2) 0.0236(14) 0.0275(19) 0.0059(15)
C33 0.0791(15) 0.0596(12) 0.0759(14) 0.0147(11) 0.0192(12) 0.0024(11)
C34 0.0697(15) 0.109(2) 0.0663(14) 0.0274(13) -0.0105(12) -0.0111(14)
C35 0.0795(19) 0.177(3) 0.107(2) 0.054(2) -0.0290(17) -0.020(2)
C36 0.114(2) 0.152(3) 0.087(2) -0.0096(19) -0.0016(17) -0.021(2)
C37 0.109(2) 0.0655(14) 0.0839(17) 0.0015(12) -0.0024(15) -0.0145(14)
C38 0.162(4) 0.205(4) 0.090(2) -0.030(3) 0.011(2) -0.040(3)
C39 0.111(3) 0.139(3) 0.152(3) 0.019(2) -0.003(2) -0.027(2)
C40 0.0565(11) 0.0506(10) 0.0473(10) 0.0018(8) 0.0029(8) 0.0081(8)
C41 0.0824(16) 0.0499(12) 0.119(2) 0.0151(12) 0.0291(15) 0.0147(11)
C42 0.117(3) 0.0556(14) 0.182(3) 0.0244(17) 0.046(2) 0.0263(15)
C43 0.108(2) 0.0731(17) 0.127(2) 0.0069(16) 0.0109(18) 0.0437(17)
C44 0.0633(14) 0.0889(17) 0.0819(16) -0.0125(13) -0.0051(12) 0.0272(13)
C45 0.0542(12) 0.0675(12) 0.0583(12) -0.0049(9) -0.0039(9) 0.0072(10)
C1A 0.070(6) 0.058(6) 0.052(5) 0.018(4) 0.019(5) -0.001(4)
C6A 0.065(4) 0.075(6) 0.064(6) 0.014(5) 0.019(4) -0.012(4)
C5A 0.106(7) 0.092(7) 0.140(10) 0.014(5) 0.057(7) -0.021(5)
C4A 0.132(13) 0.112(10) 0.165(14) 0.025(8) 0.092(12) 0.006(8)
C3A 0.117(12) 0.127(10) 0.099(8) 0.000(6) 0.065(8) -0.002(8)
C2A 0.097(7) 0.077(7) 0.057(4) 0.005(5) 0.017(5) -0.016(5)
C7A 0.108(11) 0.083(8) 0.049(3) -0.007(5) 0.022(6) -0.008(6)
C9A 0.192(16) 0.147(11) 0.073(5) -0.023(6) -0.031(7) 0.007(9)
C8A 0.177(12) 0.100(7) 0.080(5) -0.026(5) -0.009(6) -0.002(7)
C10A 0.113(6) 0.065(4) 0.085(6) 0.013(4) 0.025(5) -0.010(4)
C12A 0.136(8) 0.152(9) 0.143(10) -0.034(8) 0.007(7) -0.071(6)
C11A 0.174(10) 0.086(7) 0.157(11) 0.034(7) 0.053(10) 0.005(7)

loop_
_atom_type_symbol
_atom_type_description
_atom_type_scat_dispersion_real
_atom_type_scat_dispersion_imag
_atom_type_scat_source
C C 0.0033 0.0016 'International Tables Vol C Tables 4.2.6.8 and 6.1.1.4'
H H 0.0000 0.0000 'International Tables Vol C Tables 4.2.6.8 and 6.1.1.4'
N N 0.0061 0.0033 'International Tables Vol C Tables 4.2.6.8 and 6.1.1.4'
P P 0.1023 0.0942 'International Tables Vol C Tables 4.2.6.8 and 6.1.1.4'
S S 0.1246 0.1234 'International Tables Vol C Tables 4.2.6.8 and 6.1.1.4'

loop_
_geom_angle_atom_site_label_1
_geom_angle_atom_site_label_2
_geom_angle_atom_site_label_3
_geom_angle
_geom_angle_site_symmetry_1
_geom_angle_site_symmetry_3
_geom_angle_publ_flag
N1 P1 S1 115.27(6) . . ?
N1 P1 C40 105.00(8) . . ?
N2 P1 S1 117.13(6) . . ?
N2 P1 N1 104.59(8) . . ?
N2 P1 C40 105.10(8) . . ?
C40 P1 S1 108.66(7) . . ?
P1 N1 H1A 118.1 . . ?
P1 N1 H1B 118.9 . . ?
C1 N1 P1 123.8(9) . . ?
C1 N1 H1A 118.1 . . ?
C1A N1 P1 122.2(9) . . ?
C1A N1 H1B 118.9 . . ?
C13 N2 P1 134.11(13) . . ?
C13 N3 C14 109.11(15) . . ?
C13 N3 C16 123.46(15) . . ?
C14 N3 C16 126.41(16) . . ?
C13 N4 C15 110.38(15) . . ?
C13 N4 C28 123.40(14) . . ?
C15 N4 C28 126.20(15) . . ?
C2 C1 N1 122.9(8) . . ?
C2 C1 C6 120.3(8) . . ?
C6 C1 N1 116.8(8) . . ?
C1 C2 C3 117.8(9) . . ?
C1 C2 C7 121.2(8) . . ?
C3 C2 C7 120.9(9) . . ?
C2 C3 H3 119.0 . . ?
C4 C3 C2 121.9(11) . . ?
C4 C3 H3 119.0 . . ?
C3 C4 H4 119.9 . . ?
C3 C4 C5 120.2(9) . . ?
C5 C4 H4 119.9 . . ?
C4 C5 H5 119.9 . . ?
C4 C5 C6 120.2(10) . . ?
C6 C5 H5 119.9 . . ?
C1 C6 C10 121.8(9) . . ?
C5 C6 C1 119.2(10) . . ?
C5 C6 C10 118.9(11) . . ?
C2 C7 H7 108.5 . . ?
C2 C7 C8 114.5(9) . . ?
C2 C7 C9 108.7(9) . . ?
C8 C7 H7 108.5 . . ?
C8 C7 C9 108.1(11) . . ?
C9 C7 H7 108.5 . . ?
C7 C8 H8A 109.5 . . ?
C7 C8 H8B 109.5 . . ?
C7 C8 H8C 109.5 . . ?
H8A C8 H8B 109.5 . . ?
H8A C8 H8C 109.5 . . ?
H8B C8 H8C 109.5 . . ?
C7 C9 H9A 109.5 . . ?
C7 C9 H9B 109.5 . . ?
C7 C9 H9C 109.5 . . ?
H9A C9 H9B 109.5 . . ?
H9A C9 H9C 109.5 . . ?
H9B C9 H9C 109.5 . . ?
C6 C10 H10 107.1 . . ?
C6 C10 C11 110.1(10) . . ?
C11 C10 H10 107.1 . . ?
C12 C10 C6 113.8(10) . . ?
C12 C10 H10 107.1 . . ?
C12 C10 C11 111.2(11) . . ?
C10 C11 H11A 109.5 . . ?
C10 C11 H11B 109.5 . . ?
C10 C11 H11C 109.5 . . ?
H11A C11 H11B 109.5 . . ?
H11A C11 H11C 109.5 . . ?
H11B C11 H11C 109.5 . . ?
C10 C12 H12A 109.5 . . ?
C10 C12 H12B 109.5 . . ?
C10 C12 H12C 109.5 . . ?
H12A C12 H12B 109.5 . . ?
H12A C12 H12C 109.5 . . ?
H12B C12 H12C 109.5 . . ?
N2 C13 N3 130.03(16) . . ?
N2 C13 N4 124.70(15) . . ?
N4 C13 N3 104.93(15) . . ?
N3 C14 H14 125.8 . . ?
C15 C14 N3 108.36(17) . . ?
C15 C14 H14 125.8 . . ?
N4 C15 H15 126.4 . . ?
C14 C15 N4 107.19(18) . . ?
C14 C15 H15 126.4 . . ?
C17 C16 N3 117.29(18) . . ?
C21 C16 N3 119.17(19) . . ?
C21 C16 C17 123.53(19) . . ?
C16 C17 C22 122.94(19) . . ?
C18 C17 C16 116.8(2) . . ?
C18 C17 C22 120.2(2) . . ?
C17 C18 H18 119.7 . . ?
C17 C18 C19 120.7(3) . . ?
C19 C18 H18 119.7 . . ?
C18 C19 H19 119.6 . . ?
C20 C19 C18 120.9(2) . . ?
C20 C19 H19 119.6 . . ?
C19 C20 H20 119.3 . . ?
C19 C20 C21 121.4(3) . . ?
C21 C20 H20 119.3 . . ?
C16 C21 C25 122.6(2) . . ?
C20 C21 C16 116.6(2) . . ?
C20 C21 C25 120.8(2) . . ?
C17 C22 H22 107.3 . . ?
C17 C22 C24 111.1(2) . . ?
C23 C22 C17 112.5(2) . . ?
C23 C22 H22 107.3 . . ?
C23 C22 C24 111.2(3) . . ?
C24 C22 H22 107.3 . . ?
C22 C23 H23A 109.5 . . ?
C22 C23 H23B 109.5 . . ?
C22 C23 H23C 109.5 . . ?
H23A C23 H23B 109.5 . . ?
H23A C23 H23C 109.5 . . ?
H23B C23 H23C 109.5 . . ?
C22 C24 H24A 109.5 . . ?
C22 C24 H24B 109.5 . . ?
C22 C24 H24C 109.5 . . ?
H24A C24 H24B 109.5 . . ?
H24A C24 H24C 109.5 . . ?
H24B C24 H24C 109.5 . . ?
C21 C25 H25 107.6 . . ?
C21 C25 C26 113.6(3) . . ?
C21 C25 C27 110.1(2) . . ?
C26 C25 H25 107.6 . . ?
C26 C25 C27 110.0(3) . . ?
C27 C25 H25 107.6 . . ?
C25 C26 H26A 109.5 . . ?
C25 C26 H26B 109.5 . . ?
C25 C26 H26C 109.5 . . ?
H26A C26 H26B 109.5 . . ?
H26A C26 H26C 109.5 . . ?
H26B C26 H26C 109.5 . . ?
C25 C27 H27A 109.5 . . ?
C25 C27 H27B 109.5 . . ?
C25 C27 H27C 109.5 . . ?
H27A C27 H27B 109.5 . . ?
H27A C27 H27C 109.5 . . ?
H27B C27 H27C 109.5 . . ?
C29 C28 N4 117.78(19) . . ?
C29 C28 C33 124.12(19) . . ?
C33 C28 N4 118.09(19) . . ?
C28 C29 C34 122.49(19) . . ?
C30 C29 C28 116.2(2) . . ?
C30 C29 C34 121.3(2) . . ?
C29 C30 H30 119.3 . . ?
C31 C30 C29 121.4(3) . . ?
C31 C30 H30 119.3 . . ?
C30 C31 H31 119.4 . . ?
C32 C31 C30 121.2(2) . . ?
C32 C31 H31 119.4 . . ?
C31 C32 H32 119.6 . . ?
C31 C32 C33 120.9(3) . . ?
C33 C32 H32 119.6 . . ?
C28 C33 C32 116.2(2) . . ?
C28 C33 C37 123.08(19) . . ?
C32 C33 C37 120.7(2) . . ?
C29 C34 H34 107.4 . . ?
C29 C34 C35 112.7(3) . . ?
C29 C34 C36 111.0(2) . . ?
C35 C34 H34 107.4 . . ?
C35 C34 C36 110.6(3) . . ?
C36 C34 H34 107.4 . . ?
C34 C35 H35A 109.5 . . ?
C34 C35 H35B 109.5 . . ?
C34 C35 H35C 109.5 . . ?
H35A C35 H35B 109.5 . . ?
H35A C35 H35C 109.5 . . ?
H35B C35 H35C 109.5 . . ?
C34 C36 H36A 109.5 . . ?
C34 C36 H36B 109.5 . . ?
C34 C36 H36C 109.5 . . ?
H36A C36 H36B 109.5 . . ?
H36A C36 H36C 109.5 . . ?
H36B C36 H36C 109.5 . . ?
C33 C37 H37 107.4 . . ?
C33 C37 C38 110.8(3) . . ?
C33 C37 C39 112.9(2) . . ?
C38 C37 H37 107.4 . . ?
C38 C37 C39 110.7(3) . . ?
C39 C37 H37 107.4 . . ?
C37 C38 H38A 109.5 . . ?
C37 C38 H38B 109.5 . . ?
C37 C38 H38C 109.5 . . ?
H38A C38 H38B 109.5 . . ?
H38A C38 H38C 109.5 . . ?
H38B C38 H38C 109.5 . . ?
C37 C39 H39A 109.5 . . ?
C37 C39 H39B 109.5 . . ?
C37 C39 H39C 109.5 . . ?
H39A C39 H39B 109.5 . . ?
H39A C39 H39C 109.5 . . ?
H39B C39 H39C 109.5 . . ?
C41 C40 P1 119.56(16) . . ?
C41 C40 C45 118.40(19) . . ?
C45 C40 P1 121.83(15) . . ?
C40 C41 H41 119.9 . . ?
C40 C41 C42 120.2(3) . . ?
C42 C41 H41 119.9 . . ?
C41 C42 H42 119.6 . . ?
C43 C42 C41 120.8(3) . . ?
C43 C42 H42 119.6 . . ?
C42 C43 H43 120.2 . . ?
C44 C43 C42 119.7(2) . . ?
C44 C43 H43 120.2 . . ?
C43 C44 H44 119.8 . . ?
C43 C44 C45 120.3(2) . . ?
C45 C44 H44 119.8 . . ?
C40 C45 H45 119.7 . . ?
C44 C45 C40 120.6(2) . . ?
C44 C45 H45 119.7 . . ?
C6A C1A N1 124.5(8) . . ?
C2A C1A N1 114.9(8) . . ?
C2A C1A C6A 120.6(8) . . ?
C1A C6A C5A 118.0(9) . . ?
C1A C6A C10A 123.7(8) . . ?
C5A C6A C10A 118.3(8) . . ?
C6A C5A H5A 120.0 . . ?
C4A C5A C6A 120.1(11) . . ?
C4A C5A H5A 120.0 . . ?
C5A C4A H4A 118.8 . . ?
C3A C4A C5A 122.5(10) . . ?
C3A C4A H4A 118.8 . . ?
C4A C3A H3A 120.3 . . ?
C4A C3A C2A 119.3(10) . . ?
C2A C3A H3A 120.3 . . ?
C1A C2A C3A 119.3(10) . . ?
C1A C2A C7A 120.8(9) . . ?
C3A C2A C7A 119.9(10) . . ?
C2A C7A H7A 106.3 . . ?
C2A C7A C9A 110.1(10) . . ?
C2A C7A C8A 116.2(9) . . ?
C9A C7A H7A 106.3 . . ?
C8A C7A H7A 106.3 . . ?
C8A C7A C9A 110.9(10) . . ?
C7A C9A H9AA 109.5 . . ?
C7A C9A H9AB 109.5 . . ?
C7A C9A H9AC 109.5 . . ?
H9AA C9A H9AB 109.5 . . ?
H9AA C9A H9AC 109.5 . . ?
H9AB C9A H9AC 109.5 . . ?
C7A C8A H8AA 109.5 . . ?
C7A C8A H8AB 109.5 . . ?
C7A C8A H8AC 109.5 . . ?
H8AA C8A H8AB 109.5 . . ?
H8AA C8A H8AC 109.5 . . ?
H8AB C8A H8AC 109.5 . . ?
C6A C10A H10A 107.7 . . ?
C6A C10A C11A 108.7(8) . . ?
C12A C10A C6A 115.6(9) . . ?
C12A C10A H10A 107.7 . . ?
C12A C10A C11A 109.3(10) . . ?
C11A C10A H10A 107.7 . . ?
C10A C12A H12D 109.5 . . ?
C10A C12A H12E 109.5 . . ?
C10A C12A H12F 109.5 . . ?
H12D C12A H12E 109.5 . . ?
H12D C12A H12F 109.5 . . ?
H12E C12A H12F 109.5 . . ?
C10A C11A H11D 109.5 . . ?
C10A C11A H11E 109.5 . . ?
C10A C11A H11F 109.5 . . ?
H11D C11A H11E 109.5 . . ?
H11D C11A H11F 109.5 . . ?
H11E C11A H11F 109.5 . . ?

loop_
_geom_bond_atom_site_label_1
_geom_bond_atom_site_label_2
_geom_bond_distance
_geom_bond_site_symmetry_2
_geom_bond_publ_flag
P1 S1 1.9551(7) . ?
P1 N1 1.6865(15) . ?
P1 N2 1.5920(16) . ?
P1 C40 1.8136(18) . ?
N1 H1A 0.8600 . ?
N1 H1B 0.8600 . ?
N1 C1 1.440(9) . ?
N1 C1A 1.446(9) . ?
N2 C13 1.296(2) . ?
N3 C13 1.363(2) . ?
N3 C14 1.389(3) . ?
N3 C16 1.442(2) . ?
N4 C13 1.365(2) . ?
N4 C15 1.377(2) . ?
N4 C28 1.443(2) . ?
C1 C2 1.389(10) . ?
C1 C6 1.390(11) . ?
C2 C3 1.389(11) . ?
C2 C7 1.512(9) . ?
C3 H3 0.9300 . ?
C3 C4 1.352(15) . ?
C4 H4 0.9300 . ?
C4 C5 1.359(17) . ?
C5 H5 0.9300 . ?
C5 C6 1.390(11) . ?
C6 C10 1.531(10) . ?
C7 H7 0.9800 . ?
C7 C8 1.541(11) . ?
C7 C9 1.558(12) . ?
C8 H8A 0.9600 . ?
C8 H8B 0.9600 . ?
C8 H8C 0.9600 . ?
C9 H9A 0.9600 . ?
C9 H9B 0.9600 . ?
C9 H9C 0.9600 . ?
C10 H10 0.9800 . ?
C10 C11 1.558(12) . ?
C10 C12 1.531(12) . ?
C11 H11A 0.9600 . ?
C11 H11B 0.9600 . ?
C11 H11C 0.9600 . ?
C12 H12A 0.9600 . ?
C12 H12B 0.9600 . ?
C12 H12C 0.9600 . ?
C14 H14 0.9300 . ?
C14 C15 1.319(3) . ?
C15 H15 0.9300 . ?
C16 C17 1.397(3) . ?
C16 C21 1.394(3) . ?
C17 C18 1.394(3) . ?
C17 C22 1.511(3) . ?
C18 H18 0.9300 . ?
C18 C19 1.377(4) . ?
C19 H19 0.9300 . ?
C19 C20 1.367(4) . ?
C20 H20 0.9300 . ?
C20 C21 1.389(4) . ?
C21 C25 1.512(4) . ?
C22 H22 0.9800 . ?
C22 C23 1.500(4) . ?
C22 C24 1.519(4) . ?
C23 H23A 0.9600 . ?
C23 H23B 0.9600 . ?
C23 H23C 0.9600 . ?
C24 H24A 0.9600 . ?
C24 H24B 0.9600 . ?
C24 H24C 0.9600 . ?
C25 H25 0.9800 . ?
C25 C26 1.535(5) . ?
C25 C27 1.541(4) . ?
C26 H26A 0.9600 . ?
C26 H26B 0.9600 . ?
C26 H26C 0.9600 . ?
C27 H27A 0.9600 . ?
C27 H27B 0.9600 . ?
C27 H27C 0.9600 . ?
C28 C29 1.396(3) . ?
C28 C33 1.398(3) . ?
C29 C30 1.394(3) . ?
C29 C34 1.510(4) . ?
C30 H30 0.9300 . ?
C30 C31 1.367(4) . ?
C31 H31 0.9300 . ?
C31 C32 1.369(5) . ?
C32 H32 0.9300 . ?
C32 C33 1.401(3) . ?
C33 C37 1.513(4) . ?
C34 H34 0.9800 . ?
C34 C35 1.534(4) . ?
C34 C36 1.526(4) . ?
C35 H35A 0.9600 . ?
C35 H35B 0.9600 . ?
C35 H35C 0.9600 . ?
C36 H36A 0.9600 . ?
C36 H36B 0.9600 . ?
C36 H36C 0.9600 . ?
C37 H37 0.9800 . ?
C37 C38 1.523(4) . ?
C37 C39 1.525(4) . ?
C38 H38A 0.9600 . ?
C38 H38B 0.9600 . ?
C38 H38C 0.9600 . ?
C39 H39A 0.9600 . ?
C39 H39B 0.9600 . ?
C39 H39C 0.9600 . ?
C40 C41 1.374(3) . ?
C40 C45 1.389(3) . ?
C41 H41 0.9300 . ?
C41 C42 1.384(3) . ?
C42 H42 0.9300 . ?
C42 C43 1.366(4) . ?
C43 H43 0.9300 . ?
C43 C44 1.359(4) . ?
C44 H44 0.9300 . ?
C44 C45 1.380(3) . ?
C45 H45 0.9300 . ?
C1A C6A 1.386(10) . ?
C1A C2A 1.388(11) . ?
C6A C5A 1.397(11) . ?
C6A C10A 1.529(9) . ?
C5A H5A 0.9300 . ?
C5A C4A 1.352(15) . ?
C4A H4A 0.9300 . ?
C4A C3A 1.342(17) . ?
C3A H3A 0.9300 . ?
C3A C2A 1.388(11) . ?
C2A C7A 1.507(9) . ?
C7A H7A 0.9800 . ?
C7A C9A 1.555(11) . ?
C7A C8A 1.534(10) . ?
C9A H9AA 0.9600 . ?
C9A H9AB 0.9600 . ?
C9A H9AC 0.9600 . ?
C8A H8AA 0.9600 . ?
C8A H8AB 0.9600 . ?
C8A H8AC 0.9600 . ?
C10A H10A 0.9800 . ?
C10A C12A 1.530(11) . ?
C10A C11A 1.563(10) . ?
C12A H12D 0.9600 . ?
C12A H12E 0.9600 . ?
C12A H12F 0.9600 . ?
C11A H11D 0.9600 . ?
C11A H11E 0.9600 . ?
C11A H11F 0.9600 . ?

loop_
_geom_torsion_atom_site_label_1
_geom_torsion_atom_site_label_2
_geom_torsion_atom_site_label_3
_geom_torsion_atom_site_label_4
_geom_torsion
_geom_torsion_site_symmetry_1
_geom_torsion_site_symmetry_2
_geom_torsion_site_symmetry_3
_geom_torsion_site_symmetry_4
_geom_torsion_publ_flag
P1 N1 C1 C2 -86(2) . . . . ?
P1 N1 C1 C6 97.2(18) . . . . ?
P1 N1 C1A C6A 81(2) . . . . ?
P1 N1 C1A C2A -97.9(17) . . . . ?
P1 N2 C13 N3 -65.6(3) . . . . ?
P1 N2 C13 N4 122.00(19) . . . . ?
P1 C40 C41 C42 174.8(2) . . . . ?
P1 C40 C45 C44 -175.20(17) . . . . ?
S1 P1 N1 C1 -87.7(7) . . . . ?
S1 P1 N1 C1A -67.7(7) . . . . ?
S1 P1 N2 C13 -19.1(2) . . . . ?
S1 P1 C40 C41 -120.23(18) . . . . ?
S1 P1 C40 C45 54.47(17) . . . . ?
N1 P1 N2 C13 109.84(18) . . . . ?
N1 P1 C40 C41 115.92(19) . . . . ?
N1 P1 C40 C45 -69.38(17) . . . . ?
N1 C1 C2 C3 178.2(15) . . . . ?
N1 C1 C2 C7 -5(3) . . . . ?
N1 C1 C6 C5 -177.4(14) . . . . ?
N1 C1 C6 C10 4(3) . . . . ?
N1 C1A C6A C5A -175.6(15) . . . . ?
N1 C1A C6A C10A 5(3) . . . . ?
N1 C1A C2A C3A 173.3(15) . . . . ?
N1 C1A C2A C7A -7(3) . . . . ?
N2 P1 N1 C1 142.2(7) . . . . ?
N2 P1 N1 C1A 162.2(7) . . . . ?
N2 P1 C40 C41 5.9(2) . . . . ?
N2 P1 C40 C45 -179.40(16) . . . . ?
N3 C14 C15 N4 0.3(2) . . . . ?
N3 C16 C17 C18 177.40(19) . . . . ?
N3 C16 C17 C22 -4.7(3) . . . . ?
N3 C16 C21 C20 -177.8(2) . . . . ?
N3 C16 C21 C25 4.0(3) . . . . ?
N4 C28 C29 C30 -179.64(18) . . . . ?
N4 C28 C29 C34 0.2(3) . . . . ?
N4 C28 C33 C32 -179.55(19) . . . . ?
N4 C28 C33 C37 -0.5(3) . . . . ?
C1 C2 C3 C4 0(3) . . . . ?
C1 C2 C7 C8 140.3(17) . . . . ?
C1 C2 C7 C9 -98.7(18) . . . . ?
C1 C6 C10 C11 105.8(19) . . . . ?
C1 C6 C10 C12 -128.6(18) . . . . ?
C2 C1 C6 C5 6(3) . . . . ?
C2 C1 C6 C10 -172.5(15) . . . . ?
C2 C3 C4 C5 5(3) . . . . ?
C3 C2 C7 C8 -42.9(16) . . . . ?
C3 C2 C7 C9 78.1(16) . . . . ?
C3 C4 C5 C6 -4(3) . . . . ?
C4 C5 C6 C1 -1(3) . . . . ?
C4 C5 C6 C10 177.5(16) . . . . ?
C5 C6 C10 C11 -72.8(17) . . . . ?
C5 C6 C10 C12 52.9(18) . . . . ?
C6 C1 C2 C3 -5(3) . . . . ?
C6 C1 C2 C7 171.4(15) . . . . ?
C7 C2 C3 C4 -176.9(16) . . . . ?
C13 N3 C14 C15 -1.4(2) . . . . ?
C13 N3 C16 C17 -74.8(2) . . . . ?
C13 N3 C16 C21 106.2(2) . . . . ?
C13 N4 C15 C14 0.8(2) . . . . ?
C13 N4 C28 C29 -85.0(2) . . . . ?
C13 N4 C28 C33 94.0(2) . . . . ?
C14 N3 C13 N2 -171.65(19) . . . . ?
C14 N3 C13 N4 1.9(2) . . . . ?
C14 N3 C16 C17 92.3(2) . . . . ?
C14 N3 C16 C21 -86.7(3) . . . . ?
C15 N4 C13 N2 172.28(18) . . . . ?
C15 N4 C13 N3 -1.7(2) . . . . ?
C15 N4 C28 C29 93.2(2) . . . . ?
C15 N4 C28 C33 -87.8(2) . . . . ?
C16 N3 C13 N2 -2.6(3) . . . . ?
C16 N3 C13 N4 170.91(17) . . . . ?
C16 N3 C14 C15 -170.06(19) . . . . ?
C16 C17 C18 C19 1.8(4) . . . . ?
C16 C17 C22 C23 121.4(3) . . . . ?
C16 C17 C22 C24 -113.2(3) . . . . ?
C16 C21 C25 C26 -146.8(2) . . . . ?
C16 C21 C25 C27 89.3(3) . . . . ?
C17 C16 C21 C20 3.3(3) . . . . ?
C17 C16 C21 C25 -174.9(2) . . . . ?
C17 C18 C19 C20 0.2(5) . . . . ?
C18 C17 C22 C23 -60.8(3) . . . . ?
C18 C17 C22 C24 64.6(3) . . . . ?
C18 C19 C20 C21 -0.6(5) . . . . ?
C19 C20 C21 C16 -1.1(4) . . . . ?
C19 C20 C21 C25 177.2(3) . . . . ?
C20 C21 C25 C26 35.1(3) . . . . ?
C20 C21 C25 C27 -88.8(3) . . . . ?
C21 C16 C17 C18 -3.7(3) . . . . ?
C21 C16 C17 C22 174.2(2) . . . . ?
C22 C17 C18 C19 -176.1(3) . . . . ?
C28 N4 C13 N2 -9.2(3) . . . . ?
C28 N4 C13 N3 176.81(17) . . . . ?
C28 N4 C15 C14 -177.6(2) . . . . ?
C28 C29 C30 C31 -1.3(4) . . . . ?
C28 C29 C34 C35 143.3(2) . . . . ?
C28 C29 C34 C36 -92.0(3) . . . . ?
C28 C33 C37 C38 -108.4(3) . . . . ?
C28 C33 C37 C39 126.8(3) . . . . ?
C29 C28 C33 C32 -0.6(3) . . . . ?
C29 C28 C33 C37 178.4(2) . . . . ?
C29 C30 C31 C32 0.4(5) . . . . ?
C30 C29 C34 C35 -36.9(3) . . . . ?
C30 C29 C34 C36 87.8(3) . . . . ?
C30 C31 C32 C33 0.5(5) . . . . ?
C31 C32 C33 C28 -0.4(4) . . . . ?
C31 C32 C33 C37 -179.4(3) . . . . ?
C32 C33 C37 C38 70.5(3) . . . . ?
C32 C33 C37 C39 -54.2(4) . . . . ?
C33 C28 C29 C30 1.4(3) . . . . ?
C33 C28 C29 C34 -178.8(2) . . . . ?
C34 C29 C30 C31 178.9(2) . . . . ?
C40 P1 N1 C1 31.8(7) . . . . ?
C40 P1 N1 C1A 51.8(7) . . . . ?
C40 P1 N2 C13 -139.85(18) . . . . ?
C40 C41 C42 C43 0.1(5) . . . . ?
C41 C40 C45 C44 -0.4(3) . . . . ?
C41 C42 C43 C44 0.4(5) . . . . ?
C42 C43 C44 C45 -0.9(5) . . . . ?
C43 C44 C45 C40 1.0(4) . . . . ?
C45 C40 C41 C42 -0.1(4) . . . . ?
C1A C6A C5A C4A 0(3) . . . . ?
C1A C6A C10A C12A -129.8(16) . . . . ?
C1A C6A C10A C11A 106.9(17) . . . . ?
C1A C2A C7A C9A -92.3(19) . . . . ?
C1A C2A C7A C8A 140.5(17) . . . . ?
C6A C1A C2A C3A -6(3) . . . . ?
C6A C1A C2A C7A 173.8(15) . . . . ?
C6A C5A C4A C3A -1(4) . . . . ?
C5A C6A C10A C12A 51.0(15) . . . . ?
C5A C6A C10A C11A -72.3(15) . . . . ?
C5A C4A C3A C2A -1(4) . . . . ?
C4A C3A C2A C1A 5(3) . . . . ?
C4A C3A C2A C7A -174.9(18) . . . . ?
C3A C2A C7A C9A 87.4(18) . . . . ?
C3A C2A C7A C8A -39.8(19) . . . . ?
C2A C1A C6A C5A 4(3) . . . . ?
C2A C1A C6A C10A -175.7(15) . . . . ?
C10A C6A C5A C4A 179.1(18) . . . . ?

loop_
_platon_squeeze_void_nr
_platon_squeeze_void_average_x
_platon_squeeze_void_average_y
_platon_squeeze_void_average_z
_platon_squeeze_void_volume
_platon_squeeze_void_count_electrons
_platon_squeeze_void_content
1 0.246 0.233 0.111 217 45 '1 hexane'
2 0.246 0.267 0.611 218 45 '0.333 hexane,0.667 toluene'
3 0.254 0.733 0.111 218 45 '0.333 hexane,0.667 toluene'
4 0.254 0.767 0.611 218 45 '0.333 hexane,0.667 toluene'
5 0.746 0.233 0.389 217 45 '1 hexane'
6 0.746 0.267 0.889 218 45 '0.333 hexane,0.667 toluene'
7 0.754 0.733 0.389 218 45 '0.333 hexane,0.667 toluene'
8 0.754 0.767 0.889 218 45 '0.333 hexane,0.667 toluene'
